data_4507447
loop_
_publ_author_name
'Zhan, Chao'
'Zou, Chao'
'Kong, Guo-Qiang'
'Wu, Chuan-De'

_publ_section_title
;
 Four Honeycomb Metal--Organic Frameworks with a Flexible Tripodal
 Polyaromatic Acid
;
_journal_issue 4
_journal_name_full 'Crystal Growth &amp; Design'
_journal_page_first 1429
_journal_paper_doi 10.1021/cg301161c
_journal_volume 13
_journal_year 2013
_chemical_formula_sum 'C85 H95 Mn4 N5 O27'
_chemical_formula_weight 1838.42
_chemical_name_systematic
; 
 ? 
;
_space_group_IT_number 2
_symmetry_cell_setting triclinic
_symmetry_space_group_name_Hall '-P 1'
_symmetry_space_group_name_H-M 'P -1'
_atom_sites_solution_hydrogens geom
_atom_sites_solution_primary direct
_atom_sites_solution_secondary difmap
_audit_creation_method SHELXL-97
_cell_angle_alpha 64.167(8)
_cell_angle_beta 70.668(6)
_cell_angle_gamma 70.119(8)
_cell_formula_units_Z 2
_cell_length_a 16.4674(11)
_cell_length_b 18.1705(18)
_cell_length_c 20.4456(14)
_cell_measurement_reflns_used 20960
_cell_measurement_temperature 293(2)
_cell_measurement_theta_max 58.93
_cell_measurement_theta_min 3.39
_cell_volume 5055.9(8)
_computing_structure_refinement 'SHELXL-97 (Sheldrick, 1997)'
_computing_structure_solution 'SHELXS-97 (Sheldrick, 1990)'
_diffrn_ambient_temperature 293(2)
_diffrn_measured_fraction_theta_full 0.957
_diffrn_measured_fraction_theta_max 0.957
_diffrn_radiation_monochromator graphite
_diffrn_radiation_source 'fine-focus sealed tube'
_diffrn_radiation_type CuK\a
_diffrn_radiation_wavelength 1.54184
_diffrn_reflns_av_R_equivalents 0.0364
_diffrn_reflns_av_sigmaI/netI 0.0629
_diffrn_reflns_limit_h_max 18
_diffrn_reflns_limit_h_min -17
_diffrn_reflns_limit_k_max 17
_diffrn_reflns_limit_k_min -20
_diffrn_reflns_limit_l_max 17
_diffrn_reflns_limit_l_min -22
_diffrn_reflns_number 20960
_diffrn_reflns_theta_full 58.93
_diffrn_reflns_theta_max 58.93
_diffrn_reflns_theta_min 3.39
_exptl_absorpt_coefficient_mu 4.556
_exptl_absorpt_correction_T_max 0.664
_exptl_absorpt_correction_T_min 0.462
_exptl_absorpt_correction_type empirical
_exptl_absorpt_process_details CrysAlisPro
_exptl_crystal_colour 'light red'
_exptl_crystal_density_diffrn 1.208
_exptl_crystal_density_method 'not measured'
_exptl_crystal_description block
_exptl_crystal_F_000 1912
_exptl_crystal_size_max 0.45
_exptl_crystal_size_mid 0.15
_exptl_crystal_size_min 0.09
_platon_squeeze_details
;
;
_refine_diff_density_max 0.742
_refine_diff_density_min -0.368
_refine_diff_density_rms 0.078
_refine_ls_extinction_method none
_refine_ls_goodness_of_fit_ref 1.090
_refine_ls_hydrogen_treatment constr
_refine_ls_matrix_type full
_refine_ls_number_parameters 1090
_refine_ls_number_reflns 13895
_refine_ls_number_restraints 0
_refine_ls_restrained_S_all 1.090
_refine_ls_R_factor_all 0.1113
_refine_ls_R_factor_gt 0.0807
_refine_ls_shift/su_max 0.005
_refine_ls_shift/su_mean 0.000
_refine_ls_structure_factor_coef Fsqd
_refine_ls_weighting_details 'calc w=1/[\s^2^(Fo^2^)+(0.0556P)^2^+9.3510P] where P=(Fo^2^+2Fc^2^)/3'
_refine_ls_weighting_scheme calc
_refine_ls_wR_factor_gt 0.1895
_refine_ls_wR_factor_ref 0.2085
_reflns_number_gt 9372
_reflns_number_total 13895
_reflns_threshold_expression >2sigma(I)
_cod_data_source_file cg301161c_si_002.cif
_cod_data_source_block New2
_cod_original_cell_volume 5055.9(7)
_cod_original_sg_symbol_H-M P-1
_cod_database_code 4507447

loop_
_symmetry_equiv_pos_as_xyz
'x, y, z'
'-x, -y, -z'

loop_
_atom_site_label
_atom_site_type_symbol
_atom_site_fract_x
_atom_site_fract_y
_atom_site_fract_z
_atom_site_U_iso_or_equiv
_atom_site_adp_type
_atom_site_occupancy
_atom_site_symmetry_multiplicity
_atom_site_calc_flag
_atom_site_refinement_flags
Mn1 Mn 1.35956(7) 0.26113(7) 0.42044(6) 0.0741(3) Uani 1 1 d .
Mn2 Mn 1.12131(7) 0.33133(7) 0.41362(6) 0.0795(3) Uani 1 1 d .
Mn3 Mn 0.90969(7) 0.27948(7) 0.37851(6) 0.0748(3) Uani 1 1 d .
Mn4 Mn 0.67386(7) 0.30190(7) 0.45047(6) 0.0725(3) Uani 1 1 d .
O1 O 1.4021(3) 0.3092(3) -0.5185(2) 0.0786(12) Uani 1 1 d .
O2 O 1.5432(3) 0.2889(3) -0.5233(2) 0.0906(14) Uani 1 1 d .
O3 O 1.1756(4) -0.5626(3) 0.3540(3) 0.1045(17) Uani 1 1 d .
O4 O 1.3351(4) 0.2007(3) 0.3607(3) 0.0967(15) Uani 1 1 d .
O5 O 1.1972(4) 0.2581(4) 0.3474(3) 0.0979(15) Uani 1 1 d .
O6 O 1.3212(4) -0.6161(3) 0.3409(3) 0.0917(15) Uani 1 1 d .
O7 O 1.4262(3) 0.0650(3) -0.1864(2) 0.0836(14) Uani 1 1 d .
O8 O 1.3191(3) 0.0587(3) 0.1321(3) 0.0832(13) Uani 1 1 d .
O9 O 1.3143(3) -0.2437(3) 0.1130(3) 0.1075(18) Uani 1 1 d .
O10 O 0.9012(3) 0.0473(3) 0.8287(2) 0.0816(13) Uani 1 1 d .
O11 O 0.8479(4) 0.2227(4) 1.3466(4) 0.120(2) Uani 1 1 d .
O12 O 0.8161(4) -0.2594(3) 1.1374(4) 0.119(2) Uani 1 1 d .
O13 O 0.7896(4) -0.6212(3) 1.3794(3) 0.1012(16) Uani 1 1 d .
O14 O 0.8793(3) 0.2478(3) 0.4930(3) 0.0894(14) Uani 1 1 d .
O15 O 0.7074(4) 0.2198(3) 1.3905(3) 0.0926(14) Uani 1 1 d .
O16 O 0.6608(4) -0.5777(3) 1.3518(3) 0.1129(19) Uani 1 1 d .
O17 O 0.8205(3) 0.0336(3) 1.1640(3) 0.0901(14) Uani 1 1 d .
O18 O 0.7460(3) 0.2189(3) 0.5353(2) 0.0873(14) Uani 1 1 d .
O19 O 1.4172(4) 0.1327(3) 0.4954(3) 0.0877(14) Uani 1 1 d .
O20 O 1.0152(4) 0.1642(4) 0.3937(3) 0.1018(16) Uani 1 1 d .
O21 O 0.6247(5) 0.3824(6) 0.5152(5) 0.155(3) Uani 1 1 d .
O22 O 1.4906(4) 0.2531(4) 0.3463(3) 0.1063(18) Uani 1 1 d .
O23 O 1.0145(5) 0.4020(5) 0.4758(5) 0.141(3) Uani 1 1 d .
O24 O 1.0188(3) 0.3555(3) 0.3551(3) 0.0889(14) Uani 1 1 d .
O25 O 0.9839(4) 0.3417(4) 0.2681(3) 0.1085(18) Uani 1 1 d .
O26 O 1.2268(3) 0.2633(3) 0.4925(3) 0.0878(14) Uani 1 1 d .
O27 O 1.1087(4) 0.2191(4) 0.5175(3) 0.1070(17) Uani 1 1 d .
N1 N 1.5296(4) 0.0420(4) 0.5498(4) 0.0878(17) Uani 1 1 d .
N2 N 1.0960(5) 0.0490(5) 0.4658(5) 0.120(2) Uani 1 1 d .
N3 N 1.5654(6) 0.3344(6) 0.2412(4) 0.133(3) Uani 1 1 d .
N4 N 0.8792(8) 0.4895(8) 0.4731(7) 0.154(4) Uani 1 1 d .
N5 N 0.5800(5) 0.4240(5) 0.6105(4) 0.108(2) Uani 1 1 d .
C1 C 1.4677(5) 0.2793(4) -0.4886(4) 0.0713(17) Uani 1 1 d .
C2 C 1.2060(6) -0.4016(5) 0.2609(5) 0.112(3) Uani 1 1 d .
H2A H 1.1506 -0.4040 0.2927 0.134 Uiso 1 1 calc R
C3 C 1.2218(6) -0.3269(5) 0.2103(6) 0.120(3) Uani 1 1 d .
H3A H 1.1778 -0.2780 0.2078 0.144 Uiso 1 1 calc R
C4 C 1.3525(5) -0.4701(5) 0.2191(4) 0.088(2) Uani 1 1 d .
H4A H 1.3972 -0.5188 0.2234 0.106 Uiso 1 1 calc R
C5 C 1.3049(6) -0.3230(5) 0.1613(5) 0.094(2) Uani 1 1 d .
C6 C 1.3698(6) -0.3947(5) 0.1653(4) 0.091(2) Uani 1 1 d .
H6A H 1.4246 -0.3929 0.1324 0.109 Uiso 1 1 calc R
C7 C 1.2158(5) 0.1710(5) 0.2580(4) 0.088(2) Uani 1 1 d .
H7A H 1.1587 0.1958 0.2773 0.106 Uiso 1 1 calc R
C8 C 1.3715(5) -0.1308(5) -0.0871(4) 0.093(2) Uani 1 1 d .
H8A H 1.3815 -0.1906 -0.0616 0.140 Uiso 1 1 calc R
H8B H 1.4163 -0.1179 -0.1319 0.140 Uiso 1 1 calc R
H8C H 1.3144 -0.1094 -0.0994 0.140 Uiso 1 1 calc R
C9 C 1.5251(5) 0.1813(4) -0.3734(3) 0.0742(18) Uani 1 1 d .
H9A H 1.5818 0.1867 -0.4010 0.089 Uiso 1 1 calc R
C10 C 1.4004(5) -0.2342(4) 0.0651(4) 0.085(2) Uani 1 1 d .
H10A H 1.4131 -0.2559 0.0261 0.102 Uiso 1 1 calc R
H10B H 1.4464 -0.2638 0.0934 0.102 Uiso 1 1 calc R
C11 C 1.5139(5) 0.1278(5) -0.3004(4) 0.0788(19) Uani 1 1 d .
H11A H 1.5628 0.0965 -0.2792 0.095 Uiso 1 1 calc R
C12 C 1.2560(6) -0.5598(5) 0.3253(4) 0.084(2) Uani 1 1 d .
C13 C 1.3560(5) 0.1283(4) -0.0454(4) 0.086(2) Uani 1 1 d .
H13A H 1.3413 0.1536 -0.0934 0.128 Uiso 1 1 calc R
H13B H 1.4091 0.1420 -0.0490 0.128 Uiso 1 1 calc R
H13C H 1.3085 0.1492 -0.0108 0.128 Uiso 1 1 calc R
C14 C 1.2286(5) 0.1321(5) 0.2099(4) 0.090(2) Uani 1 1 d .
H14A H 1.1802 0.1298 0.1975 0.108 Uiso 1 1 calc R
C15 C 1.3705(5) 0.1379(5) 0.2469(4) 0.0808(19) Uani 1 1 d .
H15A H 1.4188 0.1393 0.2601 0.097 Uiso 1 1 calc R
C16 C 1.3707(5) 0.2197(5) -0.3648(4) 0.082(2) Uani 1 1 d .
H16A H 1.3221 0.2507 -0.3865 0.098 Uiso 1 1 calc R
C17 C 1.3579(5) 0.1663(5) -0.2905(4) 0.089(2) Uani 1 1 d .
H17A H 1.3010 0.1617 -0.2629 0.106 Uiso 1 1 calc R
C18 C 1.2715(6) -0.4751(5) 0.2662(4) 0.083(2) Uani 1 1 d .
C19 C 1.4211(5) -0.1611(5) 0.1544(4) 0.092(2) Uani 1 1 d .
H19A H 1.4253 -0.1278 0.1785 0.138 Uiso 1 1 calc R
H19B H 1.4758 -0.2019 0.1496 0.138 Uiso 1 1 calc R
H19C H 1.3739 -0.1893 0.1837 0.138 Uiso 1 1 calc R
C20 C 1.2866(5) 0.1740(4) 0.2783(4) 0.0740(18) Uani 1 1 d .
C21 C 1.4293(4) 0.1202(4) -0.2579(3) 0.0725(18) Uani 1 1 d .
C22 C 1.3856(5) 0.1003(4) 0.1977(4) 0.0758(18) Uani 1 1 d .
H22A H 1.4429 0.0780 0.1765 0.091 Uiso 1 1 calc R
C23 C 1.2733(6) 0.2142(5) 0.3336(4) 0.0773(19) Uani 1 1 d .
C24 C 1.3131(4) 0.0963(4) 0.1798(4) 0.0716(17) Uani 1 1 d .
C25 C 1.4054(4) 0.0231(5) 0.0963(4) 0.0751(18) Uani 1 1 d .
H25A H 1.4388 -0.0186 0.1333 0.090 Uiso 1 1 calc R
H25B H 1.4376 0.0667 0.0645 0.090 Uiso 1 1 calc R
C26 C 1.3753(4) -0.0908(5) -0.0377(4) 0.0704(17) Uani 1 1 d .
C27 C 1.3703(4) 0.0337(4) -0.0184(3) 0.0669(16) Uani 1 1 d .
C28 C 1.4541(4) 0.2271(4) -0.4065(3) 0.0682(17) Uani 1 1 d .
C29 C 1.3942(4) -0.1405(4) 0.0325(4) 0.0705(17) Uani 1 1 d .
C30 C 1.3617(4) -0.0029(4) -0.0623(3) 0.0667(16) Uani 1 1 d .
C31 C 1.3425(4) 0.0523(4) -0.1378(3) 0.0749(18) Uani 1 1 d .
H31A H 1.3155 0.0253 -0.1542 0.090 Uiso 1 1 calc R
H31B H 1.3028 0.1055 -0.1369 0.090 Uiso 1 1 calc R
C32 C 1.3931(4) -0.0168(4) 0.0511(3) 0.0659(16) Uani 1 1 d .
C33 C 1.4025(4) -0.1041(4) 0.0774(3) 0.0707(17) Uani 1 1 d .
C34 C 0.7208(8) -0.3471(7) 1.2047(9) 0.206(8) Uani 1 1 d .
H34A H 0.6772 -0.3024 1.1837 0.247 Uiso 1 1 calc R
C35 C 0.8020(6) -0.3370(5) 1.1857(5) 0.102(3) Uani 1 1 d .
C36 C 0.8869(6) -0.1642(5) 0.9468(5) 0.103(3) Uani 1 1 d .
H36A H 0.8993 -0.2235 0.9752 0.154 Uiso 1 1 calc R
H36B H 0.9319 -0.1521 0.9021 0.154 Uiso 1 1 calc R
H36C H 0.8304 -0.1473 0.9342 0.154 Uiso 1 1 calc R
C37 C 0.8331(4) 0.0192(5) 0.8923(3) 0.0791(19) Uani 1 1 d .
H37A H 0.8082 -0.0170 0.8847 0.095 Uiso 1 1 calc R
H37B H 0.7861 0.0673 0.8976 0.095 Uiso 1 1 calc R
C38 C 0.8853(4) -0.1162(5) 0.9929(4) 0.0747(18) Uani 1 1 d .
C39 C 0.9059(5) -0.2512(5) 1.1023(5) 0.096(2) Uani 1 1 d .
H39A H 0.9314 -0.2788 1.0663 0.115 Uiso 1 1 calc R
H39B H 0.9420 -0.2760 1.1390 0.115 Uiso 1 1 calc R
C40 C 0.8677(4) -0.0280(5) 0.9627(3) 0.0693(17) Uani 1 1 d .
C41 C 0.8622(5) 0.1106(5) 0.9659(4) 0.089(2) Uani 1 1 d .
H41A H 0.8500 0.1298 0.9175 0.134 Uiso 1 1 calc R
H41B H 0.9149 0.1258 0.9610 0.134 Uiso 1 1 calc R
H41C H 0.8134 0.1362 0.9966 0.134 Uiso 1 1 calc R
C42 C 0.9000(4) -0.1589(4) 1.0646(3) 0.0723(18) Uani 1 1 d .
C43 C 0.9134(6) -0.1596(6) 1.1854(4) 0.105(3) Uani 1 1 d .
H43A H 0.9127 -0.1196 1.2045 0.158 Uiso 1 1 calc R
H43B H 0.9687 -0.2005 1.1871 0.158 Uiso 1 1 calc R
H43C H 0.8658 -0.1873 1.2151 0.158 Uiso 1 1 calc R
C44 C 0.8752(4) 0.0161(4) 1.0013(3) 0.0698(17) Uani 1 1 d .
C45 C 0.9023(4) -0.1144(5) 1.1050(4) 0.0753(18) Uani 1 1 d .
C46 C 0.8942(4) -0.0272(5) 1.0722(3) 0.0682(17) Uani 1 1 d .
C47 C 0.9039(4) 0.0170(5) 1.1140(4) 0.081(2) Uani 1 1 d .
H47A H 0.9498 -0.0174 1.1420 0.097 Uiso 1 1 calc R
H47B H 0.9206 0.0694 1.0798 0.097 Uiso 1 1 calc R
C48 C 0.8160(5) 0.0725(5) 1.2096(4) 0.0766(19) Uani 1 1 d .
C49 C 0.8759(4) 0.0897(5) 0.7617(3) 0.0750(18) Uani 1 1 d .
C50 C 0.8867(5) 0.0926(6) 1.2144(5) 0.099(2) Uani 1 1 d .
H50A H 0.9428 0.0782 1.1865 0.118 Uiso 1 1 calc R
C51 C 0.7344(5) 0.0922(5) 1.2532(4) 0.087(2) Uani 1 1 d .
H51A H 0.6866 0.0777 1.2510 0.104 Uiso 1 1 calc R
C52 C 0.9352(5) 0.1317(5) 0.7016(4) 0.086(2) Uani 1 1 d .
H52A H 0.9887 0.1307 0.7085 0.103 Uiso 1 1 calc R
C53 C 0.7975(5) 0.0915(5) 0.7503(4) 0.086(2) Uani 1 1 d .
H53A H 0.7573 0.0637 0.7898 0.103 Uiso 1 1 calc R
C54 C 0.8740(5) 0.1338(6) 1.2603(5) 0.099(2) Uani 1 1 d .
H54A H 0.9222 0.1472 1.2629 0.119 Uiso 1 1 calc R
C55 C 0.7222(5) 0.1326(5) 1.2995(4) 0.084(2) Uani 1 1 d .
H55A H 0.6666 0.1445 1.3291 0.101 Uiso 1 1 calc R
C56 C 0.9158(5) 0.1739(5) 0.6336(4) 0.084(2) Uani 1 1 d .
H56A H 0.9561 0.2021 0.5945 0.101 Uiso 1 1 calc R
C57 C 0.7780(5) 0.1341(5) 0.6809(4) 0.085(2) Uani 1 1 d .
H57A H 0.7246 0.1349 0.6741 0.102 Uiso 1 1 calc R
C58 C 0.7920(5) 0.1563(5) 1.3030(4) 0.0786(19) Uani 1 1 d .
C59 C 0.8375(4) 0.1764(4) 0.6204(3) 0.0717(17) Uani 1 1 d .
C60 C 0.7574(5) -0.4855(5) 1.2868(5) 0.093(2) Uani 1 1 d .
C61 C 0.8175(5) 0.2169(4) 0.5446(4) 0.0746(18) Uani 1 1 d .
C62 C 0.7345(6) -0.5672(5) 1.3427(4) 0.086(2) Uani 1 1 d .
C63 C 0.8600(7) -0.3996(6) 1.2193(8) 0.173(6) Uani 1 1 d .
H63A H 0.9176 -0.3940 1.2085 0.208 Uiso 1 1 calc R
C64 C 0.8384(7) -0.4733(6) 1.2699(7) 0.172(6) Uani 1 1 d .
H64A H 0.8815 -0.5162 1.2934 0.206 Uiso 1 1 calc R
C65 C 0.7803(6) 0.2034(5) 1.3498(4) 0.081(2) Uani 1 1 d .
C66 C 0.6981(7) -0.4213(7) 1.2543(8) 0.189(7) Uani 1 1 d .
H66A H 0.6403 -0.4262 1.2651 0.227 Uiso 1 1 calc R
C67 C 1.4741(6) -0.0070(5) 0.6146(4) 0.105(3) Uani 1 1 d .
H67A H 1.4138 0.0142 0.6093 0.158 Uiso 1 1 calc R
H67B H 1.4785 -0.0027 0.6585 0.158 Uiso 1 1 calc R
H67C H 1.4933 -0.0648 0.6190 0.158 Uiso 1 1 calc R
C68 C 1.4953(6) 0.1071(5) 0.4979(4) 0.082(2) Uani 1 1 d .
H68A H 1.5341 0.1371 0.4589 0.099 Uiso 1 1 calc R
C69 C 1.6238(6) 0.0168(6) 0.5503(6) 0.117(3) Uani 1 1 d .
H69A H 1.6552 0.0513 0.5047 0.175 Uiso 1 1 calc R
H69B H 1.6461 -0.0410 0.5548 0.175 Uiso 1 1 calc R
H69C H 1.6319 0.0234 0.5916 0.175 Uiso 1 1 calc R
C70 C 1.1251(8) 0.0046(8) 0.5371(8) 0.175(5) Uani 1 1 d .
H70A H 1.1014 0.0400 0.5659 0.262 Uiso 1 1 calc R
H70B H 1.1885 -0.0089 0.5276 0.262 Uiso 1 1 calc R
H70C H 1.1042 -0.0462 0.5642 0.262 Uiso 1 1 calc R
C71 C 1.1223(9) 0.0044(7) 0.4163(7) 0.167(5) Uani 1 1 d .
H71A H 1.0996 0.0398 0.3722 0.251 Uiso 1 1 calc R
H71B H 1.0992 -0.0452 0.4405 0.251 Uiso 1 1 calc R
H71C H 1.1857 -0.0112 0.4031 0.251 Uiso 1 1 calc R
C72 C 1.0465(6) 0.1248(6) 0.4494(6) 0.097(2) Uani 1 1 d .
H72A H 1.0336 0.1513 0.4828 0.117 Uiso 1 1 calc R
C73 C 1.5451(11) 0.3020(10) 0.1964(6) 0.208(7) Uani 1 1 d .
H73A H 1.5093 0.2620 0.2281 0.311 Uiso 1 1 calc R
H73B H 1.5990 0.2751 0.1709 0.311 Uiso 1 1 calc R
H73C H 1.5134 0.3475 0.1607 0.311 Uiso 1 1 calc R
C74 C 1.5302(6) 0.3038(7) 0.3161(6) 0.107(3) Uani 1 1 d .
H74A H 1.5395 0.3267 0.3451 0.128 Uiso 1 1 calc R
C75 C 1.6197(10) 0.3950(9) 0.2096(7) 0.197(6) Uani 1 1 d .
H75A H 1.6251 0.4081 0.2484 0.295 Uiso 1 1 calc R
H75B H 1.5927 0.4452 0.1739 0.295 Uiso 1 1 calc R
H75C H 1.6773 0.3717 0.1854 0.295 Uiso 1 1 calc R
C76 C 1.0280(5) 0.3689(6) 0.2870(5) 0.096(2) Uani 1 1 d .
C77 C 1.0938(7) 0.4188(7) 0.2288(5) 0.144(4) Uani 1 1 d .
H77A H 1.0924 0.4243 0.1803 0.216 Uiso 1 1 calc R
H77B H 1.1521 0.3902 0.2379 0.216 Uiso 1 1 calc R
H77C H 1.0787 0.4736 0.2312 0.216 Uiso 1 1 calc R
C78 C 1.1795(5) 0.2108(5) 0.5334(4) 0.091(2) Uani 1 1 d .
C79 C 1.2066(7) 0.1411(7) 0.6009(5) 0.136(4) Uani 1 1 d .
H79A H 1.1647 0.1062 0.6248 0.204 Uiso 1 1 calc R
H79B H 1.2085 0.1639 0.6346 0.204 Uiso 1 1 calc R
H79C H 1.2641 0.1081 0.5869 0.204 Uiso 1 1 calc R
C80 C 0.9546(13) 0.4480(16) 0.4660(13) 0.298(16) Uani 1 1 d .
H80A H 0.9745 0.4777 0.4158 0.358 Uiso 1 1 calc R
C81 C 0.8222(16) 0.4353(18) 0.5305(15) 0.362(19) Uani 1 1 d .
H81A H 0.8575 0.3802 0.5515 0.543 Uiso 1 1 calc R
H81B H 0.7804 0.4320 0.5090 0.543 Uiso 1 1 calc R
H81C H 0.7910 0.4582 0.5688 0.543 Uiso 1 1 calc R
C82 C 0.8297(19) 0.5680(14) 0.4461(15) 0.357(19) Uani 1 1 d .
H82A H 0.7687 0.5690 0.4703 0.535 Uiso 1 1 calc R
H82B H 0.8364 0.5846 0.3934 0.535 Uiso 1 1 calc R
H82C H 0.8490 0.6062 0.4553 0.535 Uiso 1 1 calc R
C83 C 0.6025(9) 0.3966(15) 0.5573(9) 0.259(12) Uani 1 1 d .
H83A H 0.5644 0.3603 0.5807 0.311 Uiso 1 1 calc R
C84 C 0.5735(18) 0.3702(13) 0.6871(10) 0.343(15) Uani 1 1 d .
H84A H 0.5894 0.3127 0.6912 0.514 Uiso 1 1 calc R
H84B H 0.5139 0.3830 0.7142 0.514 Uiso 1 1 calc R
H84C H 0.6129 0.3789 0.7074 0.514 Uiso 1 1 calc R
C85 C 0.5566(10) 0.5057(8) 0.6111(12) 0.248(10) Uani 1 1 d .
H85A H 0.5677 0.5451 0.5610 0.373 Uiso 1 1 calc R
H85B H 0.5911 0.5087 0.6392 0.373 Uiso 1 1 calc R
H85C H 0.4949 0.5191 0.6335 0.373 Uiso 1 1 calc R

loop_
_atom_site_aniso_label
_atom_site_aniso_U_11
_atom_site_aniso_U_22
_atom_site_aniso_U_33
_atom_site_aniso_U_23
_atom_site_aniso_U_13
_atom_site_aniso_U_12
Mn1 0.0743(7) 0.0821(8) 0.0671(6) -0.0217(6) -0.0190(5) -0.0232(6)
Mn2 0.0749(7) 0.0829(8) 0.0818(7) -0.0268(6) -0.0141(6) -0.0264(6)
Mn3 0.0794(8) 0.0875(8) 0.0602(6) -0.0212(5) -0.0127(5) -0.0323(6)
Mn4 0.0761(7) 0.0789(7) 0.0632(6) -0.0189(5) -0.0165(5) -0.0267(6)
O1 0.085(3) 0.083(3) 0.069(3) -0.017(2) -0.024(2) -0.028(3)
O2 0.077(3) 0.114(4) 0.065(3) -0.014(3) -0.010(2) -0.035(3)
O3 0.099(4) 0.082(4) 0.124(4) -0.016(3) -0.022(3) -0.040(3)
O4 0.101(4) 0.098(4) 0.111(4) -0.048(3) -0.049(3) -0.008(3)
O5 0.089(4) 0.118(4) 0.106(4) -0.057(3) -0.030(3) -0.015(3)
O6 0.092(4) 0.077(3) 0.089(3) -0.008(3) -0.029(3) -0.020(3)
O7 0.065(3) 0.109(4) 0.053(3) -0.006(2) -0.011(2) -0.024(3)
O8 0.067(3) 0.119(4) 0.080(3) -0.048(3) -0.007(2) -0.033(3)
O9 0.086(4) 0.078(3) 0.122(4) -0.001(3) -0.016(3) -0.030(3)
O10 0.068(3) 0.118(4) 0.050(2) -0.014(2) -0.012(2) -0.034(3)
O11 0.105(4) 0.163(6) 0.136(5) -0.092(5) -0.018(4) -0.039(4)
O12 0.089(4) 0.087(4) 0.140(5) 0.008(3) -0.032(4) -0.033(3)
O13 0.101(4) 0.080(3) 0.101(4) -0.008(3) -0.027(3) -0.024(3)
O14 0.089(3) 0.109(4) 0.063(3) -0.014(3) -0.020(3) -0.034(3)
O15 0.099(4) 0.103(4) 0.089(3) -0.043(3) -0.019(3) -0.029(3)
O16 0.104(4) 0.086(4) 0.121(4) 0.008(3) -0.034(3) -0.041(3)
O17 0.072(3) 0.132(4) 0.091(3) -0.061(3) -0.007(3) -0.036(3)
O18 0.081(3) 0.112(4) 0.066(3) -0.013(3) -0.025(2) -0.037(3)
O19 0.089(4) 0.084(3) 0.089(3) -0.025(3) -0.031(3) -0.015(3)
O20 0.102(4) 0.100(4) 0.097(4) -0.034(3) -0.010(3) -0.029(3)
O21 0.159(7) 0.205(8) 0.149(7) -0.125(6) -0.020(5) -0.030(6)
O22 0.094(4) 0.114(5) 0.092(4) -0.023(3) -0.006(3) -0.034(4)
O23 0.098(5) 0.173(7) 0.179(7) -0.114(6) -0.016(5) -0.010(5)
O24 0.075(3) 0.100(4) 0.084(4) -0.024(3) -0.015(3) -0.026(3)
O25 0.110(4) 0.145(5) 0.075(3) -0.023(3) -0.018(3) -0.060(4)
O26 0.082(3) 0.100(4) 0.087(3) -0.032(3) -0.008(3) -0.039(3)
O27 0.088(4) 0.133(5) 0.093(4) -0.016(3) -0.017(3) -0.052(3)
N1 0.094(5) 0.077(4) 0.089(4) -0.022(4) -0.032(4) -0.016(4)
N2 0.101(6) 0.092(6) 0.148(7) -0.029(5) -0.024(5) -0.023(5)
N3 0.158(8) 0.158(8) 0.081(5) -0.033(5) -0.011(5) -0.063(6)
N4 0.116(7) 0.187(10) 0.207(11) -0.131(9) -0.054(8) 0.009(8)
N5 0.115(6) 0.106(6) 0.104(5) -0.044(5) -0.023(4) -0.018(4)
C1 0.077(5) 0.078(5) 0.065(4) -0.020(3) -0.014(4) -0.034(4)
C2 0.089(6) 0.084(6) 0.129(7) -0.005(5) -0.014(5) -0.035(5)
C3 0.081(6) 0.082(6) 0.148(8) -0.003(6) -0.018(6) -0.021(5)
C4 0.088(6) 0.074(5) 0.087(5) -0.016(4) -0.017(4) -0.022(4)
C5 0.094(6) 0.080(6) 0.097(6) -0.003(4) -0.028(5) -0.037(5)
C6 0.093(6) 0.078(5) 0.088(5) -0.017(4) -0.018(4) -0.023(5)
C7 0.069(5) 0.124(7) 0.084(5) -0.050(5) -0.010(4) -0.028(4)
C8 0.101(6) 0.109(6) 0.084(5) -0.038(5) -0.020(4) -0.037(5)
C9 0.070(4) 0.092(5) 0.058(4) -0.020(4) -0.008(3) -0.032(4)
C10 0.087(5) 0.072(5) 0.085(5) -0.016(4) -0.016(4) -0.026(4)
C11 0.070(5) 0.098(5) 0.063(4) -0.017(4) -0.019(3) -0.025(4)
C12 0.096(6) 0.084(6) 0.076(5) -0.019(4) -0.026(4) -0.034(5)
C13 0.085(5) 0.086(5) 0.078(5) -0.020(4) -0.014(4) -0.026(4)
C14 0.068(5) 0.136(7) 0.086(5) -0.056(5) -0.010(4) -0.034(5)
C15 0.082(5) 0.086(5) 0.083(5) -0.024(4) -0.030(4) -0.025(4)
C16 0.072(5) 0.097(5) 0.059(4) -0.009(4) -0.020(3) -0.020(4)
C17 0.066(5) 0.113(6) 0.070(5) -0.016(4) -0.012(4) -0.026(4)
C18 0.095(6) 0.071(5) 0.081(5) -0.009(4) -0.031(4) -0.029(4)
C19 0.099(6) 0.106(6) 0.061(4) -0.010(4) -0.024(4) -0.033(5)
C20 0.078(5) 0.078(5) 0.067(4) -0.024(4) -0.017(4) -0.021(4)
C21 0.067(4) 0.085(5) 0.059(4) -0.017(3) -0.014(3) -0.021(4)
C22 0.072(5) 0.093(5) 0.071(4) -0.033(4) -0.014(3) -0.025(4)
C23 0.084(5) 0.075(5) 0.075(5) -0.023(4) -0.026(4) -0.018(4)
C24 0.067(4) 0.090(5) 0.064(4) -0.029(4) -0.012(3) -0.025(4)
C25 0.067(4) 0.093(5) 0.067(4) -0.027(4) -0.011(3) -0.026(4)
C26 0.061(4) 0.088(5) 0.062(4) -0.025(4) -0.009(3) -0.025(3)
C27 0.057(4) 0.073(4) 0.061(4) -0.018(3) -0.006(3) -0.021(3)
C28 0.072(4) 0.077(4) 0.054(4) -0.014(3) -0.014(3) -0.026(3)
C29 0.067(4) 0.077(4) 0.065(4) -0.021(4) -0.008(3) -0.027(3)
C30 0.057(4) 0.080(5) 0.057(4) -0.019(3) -0.008(3) -0.022(3)
C31 0.070(4) 0.086(5) 0.061(4) -0.018(3) -0.009(3) -0.026(4)
C32 0.057(4) 0.082(5) 0.054(4) -0.019(3) -0.006(3) -0.024(3)
C33 0.062(4) 0.083(5) 0.056(4) -0.012(3) -0.009(3) -0.025(3)
C34 0.122(9) 0.109(8) 0.292(17) 0.078(10) -0.108(10) -0.055(7)
C35 0.087(6) 0.072(5) 0.117(6) 0.007(5) -0.036(5) -0.027(5)
C36 0.117(7) 0.118(7) 0.096(6) -0.052(5) -0.020(5) -0.040(5)
C37 0.072(4) 0.105(5) 0.055(4) -0.019(4) -0.013(3) -0.029(4)
C38 0.069(4) 0.089(5) 0.071(4) -0.028(4) -0.008(3) -0.033(4)
C39 0.099(6) 0.076(5) 0.094(5) -0.014(4) -0.018(5) -0.024(4)
C40 0.060(4) 0.097(5) 0.052(4) -0.024(4) -0.008(3) -0.027(4)
C41 0.082(5) 0.090(6) 0.087(5) -0.024(4) -0.014(4) -0.024(4)
C42 0.074(4) 0.083(5) 0.058(4) -0.016(3) -0.012(3) -0.031(4)
C43 0.112(6) 0.128(7) 0.066(5) -0.013(4) -0.028(4) -0.037(5)
C44 0.059(4) 0.083(5) 0.062(4) -0.021(4) -0.010(3) -0.020(3)
C45 0.065(4) 0.094(5) 0.062(4) -0.019(4) -0.014(3) -0.024(4)
C46 0.060(4) 0.087(5) 0.060(4) -0.029(4) -0.009(3) -0.021(3)
C47 0.070(5) 0.110(6) 0.073(4) -0.043(4) -0.007(3) -0.030(4)
C48 0.071(5) 0.099(5) 0.073(4) -0.038(4) -0.013(4) -0.028(4)
C49 0.069(4) 0.100(5) 0.057(4) -0.021(4) -0.015(3) -0.029(4)
C50 0.071(5) 0.150(8) 0.104(6) -0.075(6) -0.009(4) -0.032(5)
C51 0.070(5) 0.123(6) 0.091(5) -0.053(5) -0.009(4) -0.038(4)
C52 0.069(5) 0.128(6) 0.061(4) -0.022(4) -0.012(3) -0.043(4)
C53 0.074(5) 0.117(6) 0.056(4) -0.010(4) -0.016(3) -0.038(4)
C54 0.080(5) 0.137(7) 0.115(6) -0.068(6) -0.021(5) -0.034(5)
C55 0.076(5) 0.111(6) 0.078(5) -0.044(4) -0.011(4) -0.030(4)
C56 0.071(5) 0.122(6) 0.059(4) -0.019(4) -0.012(3) -0.042(4)
C57 0.070(5) 0.113(6) 0.073(5) -0.023(4) -0.016(4) -0.035(4)
C58 0.083(5) 0.089(5) 0.074(4) -0.032(4) -0.023(4) -0.023(4)
C59 0.074(5) 0.080(5) 0.055(4) -0.018(3) -0.011(3) -0.022(4)
C60 0.082(5) 0.083(5) 0.100(6) -0.011(4) -0.024(4) -0.030(4)
C61 0.081(5) 0.079(5) 0.058(4) -0.016(3) -0.016(4) -0.022(4)
C62 0.086(6) 0.074(5) 0.087(5) -0.015(4) -0.022(4) -0.020(4)
C63 0.094(7) 0.091(7) 0.248(14) 0.028(8) -0.038(8) -0.037(6)
C64 0.094(7) 0.094(7) 0.227(13) 0.038(8) -0.040(8) -0.028(6)
C65 0.086(6) 0.089(5) 0.082(5) -0.031(4) -0.028(4) -0.026(4)
C66 0.105(8) 0.111(8) 0.251(14) 0.073(9) -0.082(9) -0.051(6)
C67 0.122(7) 0.091(6) 0.086(5) -0.015(5) -0.028(5) -0.023(5)
C68 0.092(6) 0.069(5) 0.081(5) -0.022(4) -0.028(4) -0.011(4)
C69 0.108(7) 0.104(7) 0.137(8) -0.033(6) -0.049(6) -0.016(5)
C70 0.146(10) 0.141(10) 0.202(13) -0.009(9) -0.091(10) -0.010(8)
C71 0.178(12) 0.107(8) 0.186(12) -0.069(9) 0.023(9) -0.037(8)
C72 0.087(6) 0.081(6) 0.117(7) -0.030(5) -0.027(5) -0.016(5)
C73 0.291(19) 0.279(18) 0.091(8) -0.069(10) -0.036(9) -0.114(15)
C74 0.101(7) 0.120(8) 0.100(7) -0.050(6) -0.028(6) -0.006(6)
C75 0.254(17) 0.200(13) 0.130(10) -0.016(9) -0.002(10) -0.144(13)
C76 0.086(6) 0.110(6) 0.073(5) -0.005(5) -0.025(4) -0.030(5)
C77 0.131(8) 0.184(10) 0.092(6) 0.012(6) -0.019(6) -0.095(8)
C78 0.073(5) 0.115(7) 0.076(5) -0.027(5) -0.003(4) -0.036(5)
C79 0.133(8) 0.148(9) 0.098(6) 0.013(6) -0.041(6) -0.062(7)
C80 0.165(16) 0.46(4) 0.42(3) -0.37(3) -0.145(19) 0.12(2)
C81 0.30(3) 0.43(4) 0.42(4) -0.27(3) 0.18(3) -0.24(3)
C82 0.45(4) 0.24(2) 0.40(3) -0.19(2) -0.25(3) 0.16(3)
C83 0.126(10) 0.58(4) 0.242(17) -0.32(2) 0.031(10) -0.121(15)
C84 0.58(4) 0.31(2) 0.160(15) 0.063(16) -0.14(2) -0.26(3)
C85 0.183(14) 0.111(10) 0.47(3) -0.096(15) -0.130(17) -0.009(9)

loop_
_atom_type_symbol
_atom_type_description
_atom_type_scat_dispersion_real
_atom_type_scat_dispersion_imag
_atom_type_scat_source
C C 0.0181 0.0091 'International Tables Vol C Tables 4.2.6.8 and 6.1.1.4'
H H 0.0000 0.0000 'International Tables Vol C Tables 4.2.6.8 and 6.1.1.4'
N N 0.0311 0.0180 'International Tables Vol C Tables 4.2.6.8 and 6.1.1.4'
O O 0.0492 0.0322 'International Tables Vol C Tables 4.2.6.8 and 6.1.1.4'
Mn Mn -0.5299 2.8052 'International Tables Vol C Tables 4.2.6.8 and 6.1.1.4'

loop_
_geom_angle_atom_site_label_1
_geom_angle_atom_site_label_2
_geom_angle_atom_site_label_3
_geom_angle
_geom_angle_site_symmetry_1
_geom_angle_site_symmetry_3
O6 Mn1 O4 92.7(2) 1_565 .
O6 Mn1 O1 92.75(19) 1_565 1_556
O4 Mn1 O1 171.9(2) . 1_556
O6 Mn1 O22 87.2(2) 1_565 .
O4 Mn1 O22 84.1(2) . .
O1 Mn1 O22 90.2(2) 1_556 .
O6 Mn1 O26 93.9(2) 1_565 .
O4 Mn1 O26 92.3(2) . .
O1 Mn1 O26 93.33(18) 1_556 .
O22 Mn1 O26 176.3(2) . .
O6 Mn1 O19 172.8(2) 1_565 .
O4 Mn1 O19 87.69(19) . .
O1 Mn1 O19 86.20(18) 1_556 .
O22 Mn1 O19 85.7(2) . .
O26 Mn1 O19 93.2(2) . .
O3 Mn2 O5 99.3(2) 1_565 .
O3 Mn2 O23 89.2(3) 1_565 .
O5 Mn2 O23 165.1(3) . .
O3 Mn2 O24 103.6(2) 1_565 .
O5 Mn2 O24 83.0(2) . .
O23 Mn2 O24 83.2(3) . .
O3 Mn2 O27 146.4(2) 1_565 .
O5 Mn2 O27 93.1(2) . .
O23 Mn2 O27 86.3(3) . .
O24 Mn2 O27 108.9(2) . .
O3 Mn2 O26 92.8(2) 1_565 .
O5 Mn2 O26 89.97(19) . .
O23 Mn2 O26 101.9(3) . .
O24 Mn2 O26 162.96(18) . .
O27 Mn2 O26 55.85(18) . .
O11 Mn3 O14 112.2(2) 1_554 .
O11 Mn3 O13 88.6(2) 1_554 1_564
O14 Mn3 O13 85.2(2) . 1_564
O11 Mn3 O25 97.2(2) 1_554 .
O14 Mn3 O25 150.5(2) . .
O13 Mn3 O25 98.6(2) 1_564 .
O11 Mn3 O20 86.5(2) 1_554 .
O14 Mn3 O20 88.0(2) . .
O13 Mn3 O20 169.5(2) 1_564 .
O25 Mn3 O20 91.3(2) . .
O11 Mn3 O24 152.5(2) 1_554 .
O14 Mn3 O24 94.57(19) . .
O13 Mn3 O24 100.18(19) 1_564 .
O25 Mn3 O24 55.9(2) . .
O20 Mn3 O24 88.40(19) . .
O2 Mn4 O18 113.78(18) 1_456 .
O2 Mn4 O15 86.2(2) 1_456 1_554
O18 Mn4 O15 97.4(2) . 1_554
O2 Mn4 O21 87.2(3) 1_456 .
O18 Mn4 O21 84.8(3) . .
O15 Mn4 O21 173.4(3) 1_554 .
O2 Mn4 O16 97.3(2) 1_456 1_564
O18 Mn4 O16 146.7(2) . 1_564
O15 Mn4 O16 96.3(2) 1_554 1_564
O21 Mn4 O16 85.1(3) . 1_564
O2 Mn4 O13 152.34(19) 1_456 1_564
O18 Mn4 O13 92.69(19) . 1_564
O15 Mn4 O13 98.8(2) 1_554 1_564
O21 Mn4 O13 87.4(3) . 1_564
O16 Mn4 O13 55.2(2) 1_564 1_564
C1 O1 Mn1 129.9(4) . 1_554
C1 O2 Mn4 162.1(5) . 1_654
C12 O3 Mn2 128.4(5) . 1_545
C23 O4 Mn1 132.7(5) . .
C23 O5 Mn2 140.9(5) . .
C12 O6 Mn1 141.7(5) . 1_545
C21 O7 C31 119.7(5) . .
C24 O8 C25 118.8(5) . .
C5 O9 C10 118.0(6) . .
C49 O10 C37 115.8(5) . .
C65 O11 Mn3 150.7(6) . 1_556
C35 O12 C39 118.4(6) . .
C62 O13 Mn3 145.5(6) . 1_546
C62 O13 Mn4 86.6(5) . 1_546
Mn3 O13 Mn4 103.3(2) 1_546 1_546
C61 O14 Mn3 132.8(5) . .
C65 O15 Mn4 124.9(5) . 1_556
C62 O16 Mn4 95.8(5) . 1_546
C48 O17 C47 117.7(5) . .
C61 O18 Mn4 131.8(4) . .
C68 O19 Mn1 123.7(5) . .
C72 O20 Mn3 124.6(6) . .
C83 O21 Mn4 157.7(18) . .
C74 O22 Mn1 127.4(7) . .
C80 O23 Mn2 136.0(12) . .
C76 O24 Mn2 128.1(5) . .
C76 O24 Mn3 85.4(5) . .
Mn2 O24 Mn3 132.7(2) . .
C76 O25 Mn3 98.1(5) . .
C78 O26 Mn1 136.6(5) . .
C78 O26 Mn2 87.8(5) . .
Mn1 O26 Mn2 107.8(2) . .
C78 O27 Mn2 96.8(5) . .
C68 N1 C67 120.9(7) . .
C68 N1 C69 123.4(7) . .
C67 N1 C69 115.6(7) . .
C72 N2 C71 121.3(10) . .
C72 N2 C70 121.2(10) . .
C71 N2 C70 117.5(10) . .
C74 N3 C75 121.5(10) . .
C74 N3 C73 115.9(10) . .
C75 N3 C73 122.6(10) . .
C80 N4 C82 142(2) . .
C80 N4 C81 109(2) . .
C82 N4 C81 109.3(19) . .
C83 N5 C85 132.1(15) . .
C83 N5 C84 123.3(16) . .
C85 N5 C84 104.6(14) . .
O2 C1 O1 123.6(6) . .
O2 C1 C28 118.2(6) . .
O1 C1 C28 118.2(6) . .
C3 C2 C18 120.7(8) . .
C2 C3 C5 120.0(8) . .
C18 C4 C6 121.9(8) . .
C6 C5 O9 124.9(8) . .
C6 C5 C3 120.0(7) . .
O9 C5 C3 115.1(8) . .
C5 C6 C4 118.7(8) . .
C14 C7 C20 121.1(7) . .
C11 C9 C28 121.2(6) . .
O9 C10 C29 104.7(6) . .
C9 C11 C21 120.1(6) . .
O6 C12 O3 127.4(7) . .
O6 C12 C18 117.4(7) . .
O3 C12 C18 115.1(8) . .
C7 C14 C24 120.2(7) . .
C22 C15 C20 122.9(7) . .
C28 C16 C17 120.8(6) . .
C21 C17 C16 120.0(7) . .
C4 C18 C2 118.6(7) . .
C4 C18 C12 119.9(8) . .
C2 C18 C12 121.4(8) . .
C7 C20 C15 117.5(7) . .
C7 C20 C23 121.7(7) . .
C15 C20 C23 120.9(7) . .
O7 C21 C17 125.9(6) . .
O7 C21 C11 115.0(6) . .
C17 C21 C11 119.0(6) . .
C15 C22 C24 118.4(7) . .
O4 C23 O5 126.4(7) . .
O4 C23 C20 118.8(7) . .
O5 C23 C20 114.8(7) . .
O8 C24 C14 115.8(6) . .
O8 C24 C22 124.2(6) . .
C14 C24 C22 120.0(7) . .
O8 C25 C32 107.9(5) . .
C29 C26 C30 119.2(6) . .
C29 C26 C8 120.3(7) . .
C30 C26 C8 120.4(6) . .
C30 C27 C32 120.4(6) . .
C30 C27 C13 120.2(6) . .
C32 C27 C13 119.4(6) . .
C16 C28 C9 118.9(6) . .
C16 C28 C1 120.2(6) . .
C9 C28 C1 120.8(6) . .
C26 C29 C33 120.7(6) . .
C26 C29 C10 121.5(6) . .
C33 C29 C10 117.6(6) . .
C27 C30 C26 120.4(6) . .
C27 C30 C31 118.9(6) . .
C26 C30 C31 120.7(6) . .
O7 C31 C30 105.9(5) . .
C33 C32 C27 119.3(6) . .
C33 C32 C25 120.9(6) . .
C27 C32 C25 119.8(6) . .
C32 C33 C29 119.8(6) . .
C32 C33 C19 121.6(6) . .
C29 C33 C19 118.6(6) . .
C35 C34 C66 122.5(9) . .
C63 C35 C34 116.9(8) . .
C63 C35 O12 125.7(8) . .
C34 C35 O12 117.2(8) . .
O10 C37 C40 111.8(5) . .
C42 C38 C40 119.7(6) . .
C42 C38 C36 120.7(7) . .
C40 C38 C36 119.6(6) . .
O12 C39 C42 105.3(6) . .
C44 C40 C38 120.0(6) . .
C44 C40 C37 120.0(7) . .
C38 C40 C37 119.8(6) . .
C38 C42 C45 120.0(6) . .
C38 C42 C39 120.9(7) . .
C45 C42 C39 118.9(6) . .
C46 C44 C40 120.0(6) . .
C46 C44 C41 120.5(6) . .
C40 C44 C41 119.5(6) . .
C42 C45 C46 120.5(6) . .
C42 C45 C43 120.7(7) . .
C46 C45 C43 118.8(7) . .
C44 C46 C45 119.2(6) . .
C44 C46 C47 121.5(7) . .
C45 C46 C47 119.3(6) . .
O17 C47 C46 108.4(5) . .
O17 C48 C51 116.3(6) . .
O17 C48 C50 124.6(7) . .
C51 C48 C50 119.1(7) . .
C53 C49 O10 124.2(6) . .
C53 C49 C52 118.8(6) . .
O10 C49 C52 117.0(6) . .
C54 C50 C48 119.6(7) . .
C55 C51 C48 121.1(7) . .
C56 C52 C49 120.6(6) . .
C49 C53 C57 120.5(6) . .
C50 C54 C58 122.3(7) . .
C51 C55 C58 120.7(7) . .
C52 C56 C59 121.8(6) . .
C53 C57 C59 120.9(6) . .
C54 C58 C55 117.1(7) . .
C54 C58 C65 120.7(7) . .
C55 C58 C65 122.2(7) . .
C56 C59 C57 117.3(6) . .
C56 C59 C61 122.8(6) . .
C57 C59 C61 119.8(6) . .
C66 C60 C64 116.4(8) . .
C66 C60 C62 122.1(8) . .
C64 C60 C62 121.4(8) . .
O18 C61 O14 124.9(6) . .
O18 C61 C59 120.9(6) . .
O14 C61 C59 114.3(6) . .
O16 C62 O13 122.1(7) . .
O16 C62 C60 118.8(7) . .
O13 C62 C60 119.2(8) . .
C35 C63 C64 121.5(10) . .
C60 C64 C63 122.0(9) . .
O15 C65 O11 124.0(7) . .
O15 C65 C58 120.1(7) . .
O11 C65 C58 115.9(8) . .
C60 C66 C34 120.6(9) . .
O19 C68 N1 126.6(8) . .
O20 C72 N2 125.4(10) . .
O22 C74 N3 126.4(10) . .
O25 C76 O24 120.6(8) . .
O25 C76 C77 120.0(8) . .
O24 C76 C77 119.4(9) . .
O27 C78 O26 119.5(7) . .
O27 C78 C79 120.5(7) . .
O26 C78 C79 120.0(8) . .
O23 C80 N4 164(3) . .
O21 C83 N5 171(2) . .

loop_
_geom_bond_atom_site_label_1
_geom_bond_atom_site_label_2
_geom_bond_distance
_geom_bond_site_symmetry_2
Mn1 O6 2.140(5) 1_565
Mn1 O4 2.158(5) .
Mn1 O1 2.181(5) 1_556
Mn1 O22 2.188(6) .
Mn1 O26 2.194(5) .
Mn1 O19 2.244(5) .
Mn2 O3 2.099(5) 1_565
Mn2 O5 2.118(6) .
Mn2 O23 2.182(7) .
Mn2 O24 2.202(5) .
Mn2 O27 2.221(5) .
Mn2 O26 2.409(5) .
Mn3 O11 2.066(6) 1_554
Mn3 O14 2.076(5) .
Mn3 O13 2.178(6) 1_564
Mn3 O25 2.180(5) .
Mn3 O20 2.195(6) .
Mn3 O24 2.431(5) .
Mn4 O2 2.108(5) 1_456
Mn4 O18 2.135(5) .
Mn4 O15 2.149(5) 1_554
Mn4 O21 2.172(7) .
Mn4 O16 2.240(5) 1_564
Mn4 O13 2.430(5) 1_564
O1 C1 1.259(8) .
O1 Mn1 2.181(5) 1_554
O2 C1 1.239(8) .
O2 Mn4 2.108(5) 1_654
O3 C12 1.267(9) .
O3 Mn2 2.099(5) 1_545
O4 C23 1.220(8) .
O5 C23 1.252(8) .
O6 C12 1.223(9) .
O6 Mn1 2.140(5) 1_545
O7 C21 1.361(7) .
O7 C31 1.431(7) .
O8 C24 1.377(8) .
O8 C25 1.440(8) .
O9 C5 1.374(8) .
O9 C10 1.449(8) .
O10 C49 1.374(7) .
O10 C37 1.434(7) .
O11 C65 1.250(9) .
O11 Mn3 2.066(6) 1_556
O12 C35 1.370(9) .
O12 C39 1.441(9) .
O13 C62 1.247(8) .
O13 Mn3 2.178(6) 1_546
O13 Mn4 2.430(5) 1_546
O14 C61 1.274(8) .
O15 C65 1.238(9) .
O15 Mn4 2.149(5) 1_556
O16 C62 1.234(9) .
O16 Mn4 2.240(5) 1_546
O17 C48 1.368(8) .
O17 C47 1.443(8) .
O18 C61 1.242(8) .
O19 C68 1.220(8) .
O20 C72 1.226(9) .
O21 C83 0.928(11) .
O22 C74 1.141(11) .
O23 C80 1.066(17) .
O24 C76 1.270(9) .
O25 C76 1.232(10) .
O26 C78 1.262(8) .
O27 C78 1.255(9) .
N1 C68 1.301(9) .
N1 C67 1.452(10) .
N1 C69 1.461(10) .
N2 C72 1.300(10) .
N2 C71 1.432(13) .
N2 C70 1.477(13) .
N3 C74 1.371(12) .
N3 C75 1.448(13) .
N3 C73 1.450(14) .
N4 C80 1.213(17) .
N4 C82 1.351(18) .
N4 C81 1.46(2) .
N5 C83 1.284(14) .
N5 C85 1.406(14) .
N5 C84 1.430(16) .
C1 C28 1.509(9) .
C2 C3 1.349(11) .
C2 C18 1.390(11) .
C3 C5 1.406(11) .
C4 C18 1.367(10) .
C4 C6 1.382(10) .
C5 C6 1.366(11) .
C7 C14 1.371(10) .
C7 C20 1.384(9) .
C8 C26 1.506(9) .
C9 C11 1.373(9) .
C9 C28 1.374(9) .
C10 C29 1.514(9) .
C11 C21 1.391(9) .
C12 C18 1.529(10) .
C13 C27 1.516(9) .
C14 C24 1.379(9) .
C15 C22 1.364(9) .
C15 C20 1.384(9) .
C16 C28 1.372(9) .
C16 C17 1.392(9) .
C17 C21 1.376(9) .
C19 C33 1.525(9) .
C20 C23 1.519(10) .
C22 C24 1.393(9) .
C25 C32 1.492(9) .
C26 C29 1.396(9) .
C26 C30 1.408(9) .
C27 C30 1.393(9) .
C27 C32 1.409(8) .
C29 C33 1.406(9) .
C30 C31 1.499(9) .
C32 C33 1.406(9) .
C34 C35 1.317(12) .
C34 C66 1.373(12) .
C35 C63 1.301(12) .
C36 C38 1.527(10) .
C37 C40 1.505(8) .
C38 C42 1.388(9) .
C38 C40 1.406(9) .
C39 C42 1.494(10) .
C40 C44 1.401(9) .
C41 C44 1.512(9) .
C42 C45 1.399(9) .
C43 C45 1.526(9) .
C44 C46 1.400(9) .
C45 C46 1.403(9) .
C46 C47 1.475(9) .
C48 C51 1.372(9) .
C48 C50 1.376(10) .
C49 C53 1.372(9) .
C49 C52 1.394(9) .
C50 C54 1.363(10) .
C51 C55 1.364(9) .
C52 C56 1.351(9) .
C53 C57 1.374(9) .
C54 C58 1.382(10) .
C55 C58 1.387(9) .
C56 C59 1.384(9) .
C57 C59 1.401(9) .
C58 C65 1.473(10) .
C59 C61 1.493(9) .
C60 C66 1.317(11) .
C60 C64 1.333(12) .
C60 C62 1.507(10) .
C63 C64 1.365(12) .
C76 C77 1.512(11) .
C78 C79 1.486(11) .

loop_
_platon_squeeze_void_nr
_platon_squeeze_void_average_x
_platon_squeeze_void_average_y
_platon_squeeze_void_average_z
_platon_squeeze_void_volume
_platon_squeeze_void_count_electrons
_platon_squeeze_void_content
1 -0.016 0.500 0.000 937 126 ' '
2 0.013 0.318 0.672 38 2 ' '
3 -0.013 0.682 0.328 39 2 ' '
4 0.385 0.424 0.585 20 1 ' '
5 0.615 0.576 0.415 20 1 ' '
